data_1512776
loop_
_publ_author_name
'Jie Wang'
'Jin-Min Cai'
'Ai-Yin Wang'
'Bi-Feng Huang'
'Hong-Ping Xiao'
'Xin-Hua Li'
'Ali Morsali'

_publ_section_title
;
 Synthesis, crystal structures and photoluminescence properties of two
 silver(I) coordination polymers with nano size channels based on
 2-sulfoterephthalic acid ligand
;
_journal_name_full
;
Inorganica Chimica Acta
;
_journal_page_first 466
_journal_page_last 471
_journal_paper_doi 10.1016/j.ica.2012.08.029
_journal_volume 394
_journal_year 2013
_chemical_formula_moiety 'C8 H5 Ag3 O8 S'
_chemical_formula_sum 'C8 H5 Ag3 O8 S'
_chemical_formula_weight 584.79
_space_group_IT_number 14
_symmetry_cell_setting monoclinic
_symmetry_space_group_name_Hall '-P 2ybc'
_symmetry_space_group_name_H-M 'P 1 21/c 1'
_atom_sites_solution_hydrogens geom
_atom_sites_solution_primary direct
_atom_sites_solution_secondary difmap
_cell_angle_alpha 90.00
_cell_angle_beta 108.574(2)
_cell_angle_gamma 90.00
_cell_formula_units_Z 4
_cell_length_a 13.5508(10)
_cell_length_b 7.0200(5)
_cell_length_c 12.2693(9)
_cell_measurement_reflns_used 7305
_cell_measurement_temperature 298(2)
_cell_measurement_theta_max 27.49
_cell_measurement_theta_min 2.72
_cell_volume 1106.34(14)
_computing_cell_refinement 'SAINT (Bruker, 2002)'
_computing_data_collection 'SMART (Bruker, 2002)'
_computing_data_reduction SAINT
_computing_molecular_graphics 'XP (Bruker, 2002)'
_computing_publication_material 'SHELXL-97 (Bruker, 2002)'
_computing_structure_refinement 'SHELXL-97 (Sheldrick, 1997)'
_computing_structure_solution 'SHELXS-97 (Sheldrick, 1997)'
_diffrn_ambient_temperature 298(2)
_diffrn_measured_fraction_theta_full 0.991
_diffrn_measured_fraction_theta_max 0.991
_diffrn_measurement_device_type 'Bruker APEX area-detector diffractometer'
_diffrn_measurement_method '\f and \w scans'
_diffrn_radiation_monochromator graphite
_diffrn_radiation_source 'fine-focus sealed tube'
_diffrn_radiation_type MoK\a
_diffrn_radiation_wavelength 0.71073
_diffrn_reflns_av_R_equivalents 0.0449
_diffrn_reflns_av_sigmaI/netI 0.0361
_diffrn_reflns_limit_h_max 15
_diffrn_reflns_limit_h_min -16
_diffrn_reflns_limit_k_max 8
_diffrn_reflns_limit_k_min -8
_diffrn_reflns_limit_l_max 14
_diffrn_reflns_limit_l_min -14
_diffrn_reflns_number 11292
_diffrn_reflns_theta_full 25.20
_diffrn_reflns_theta_max 25.20
_diffrn_reflns_theta_min 1.59
_exptl_absorpt_coefficient_mu 5.484
_exptl_absorpt_correction_T_max 0.4934
_exptl_absorpt_correction_T_min 0.3652
_exptl_absorpt_correction_type multi-scan
_exptl_absorpt_process_details 'SADABS (Bruker, 2002)'
_exptl_crystal_colour Colorless
_exptl_crystal_density_diffrn 3.511
_exptl_crystal_density_method 'not measured'
_exptl_crystal_description Prism
_exptl_crystal_F_000 1096
_exptl_crystal_size_max 0.23
_exptl_crystal_size_mid 0.21
_exptl_crystal_size_min 0.15
_refine_diff_density_max 1.840
_refine_diff_density_min -1.819
_refine_diff_density_rms 0.210
_refine_ls_extinction_method none
_refine_ls_goodness_of_fit_ref 1.072
_refine_ls_hydrogen_treatment constr
_refine_ls_matrix_type full
_refine_ls_number_parameters 181
_refine_ls_number_reflns 1973
_refine_ls_number_restraints 0
_refine_ls_restrained_S_all 1.072
_refine_ls_R_factor_all 0.0417
_refine_ls_R_factor_gt 0.0394
_refine_ls_shift/su_max 0.000
_refine_ls_shift/su_mean 0.000
_refine_ls_structure_factor_coef Fsqd
_refine_ls_weighting_details 'calc w=1/[\s^2^(Fo^2^)+(0.0627P)^2^+6.7434P] where P=(Fo^2^+2Fc^2^)/3'
_refine_ls_weighting_scheme calc
_refine_ls_wR_factor_gt 0.1088
_refine_ls_wR_factor_ref 0.1105
_reflns_number_gt 1831
_reflns_number_total 1973
_reflns_threshold_expression I>2\s(I)
_cod_data_source_file ICA-2013-394-466-471-2.cif
_cod_data_source_block 101021xzy_0m
_cod_depositor_comments
;
The following automatic conversions were performed:

'_exptl_absorpt_correction_type' value 'Multi-scan' changed to
'multi-scan' according to the built-in table from CIF Core dictionary
named 'cif_core.dic' version 2.4.1 from 2010-06-29.

Automatic conversion script
Id: cif_fix_values 1891 2012-01-12 08:04:46Z andrius 
;
_cod_original_sg_symbol_H-M 'P 21/c'
_cod_database_code 1512776

loop_
_symmetry_equiv_pos_as_xyz
'x, y, z'
'-x, y+1/2, -z+1/2'
'-x, -y, -z'
'x, -y-1/2, z-1/2'

loop_
_atom_site_label
_atom_site_type_symbol
_atom_site_fract_x
_atom_site_fract_y
_atom_site_fract_z
_atom_site_U_iso_or_equiv
_atom_site_adp_type
_atom_site_occupancy
_atom_site_symmetry_multiplicity
_atom_site_calc_flag
_atom_site_refinement_flags
Ag1 Ag -0.19893(5) 0.66997(8) -0.28088(5) 0.0416(2) Uani 1 1 d .
Ag2 Ag 0.52741(4) 0.79501(10) 0.50080(5) 0.0433(2) Uani 1 1 d .
Ag3 Ag 0.28573(4) 0.42281(8) 0.08877(5) 0.0373(2) Uani 1 1 d .
S1 S 0.31592(11) 0.91445(18) 0.03711(12) 0.0174(3) Uani 1 1 d .
O1 O -0.0711(4) 0.6899(7) -0.1160(4) 0.0308(10) Uani 1 1 d .
O2 O -0.1380(4) 0.6830(6) 0.0293(4) 0.0292(10) Uani 1 1 d .
O3 O 0.3284(3) 1.0975(6) 0.3673(4) 0.0253(9) Uani 1 1 d .
O4 O 0.4104(3) 0.8540(6) 0.3157(4) 0.0234(9) Uani 1 1 d .
O5 O 0.3803(3) 0.7415(6) 0.0646(4) 0.0269(10) Uani 1 1 d .
O6 O 0.3729(4) 1.0840(6) 0.0919(4) 0.0245(9) Uani 1 1 d .
O7 O 0.2659(4) 0.9354(6) -0.0854(4) 0.0278(10) Uani 1 1 d .
O8 O 0.4086(4) 0.4647(7) 0.2624(4) 0.0309(10) Uani 1 1 d .
H8A H 0.4604 0.4543 0.2379 0.046 Uiso 1 1 d R
H8B H 0.4161 0.5846 0.2708 0.046 Uiso 1 1 d R
C1 C -0.0659(4) 0.7133(8) -0.0138(5) 0.0172(11) Uani 1 1 d .
C2 C 0.0367(4) 0.7825(8) 0.0671(5) 0.0187(11) Uani 1 1 d .
C3 C 0.0509(5) 0.8142(8) 0.1826(5) 0.0236(13) Uani 1 1 d .
H3 H -0.0038 0.7923 0.2115 0.028 Uiso 1 1 calc R
C4 C 0.1453(5) 0.8778(9) 0.2552(5) 0.0234(12) Uani 1 1 d .
H4 H 0.1524 0.9038 0.3317 0.028 Uiso 1 1 calc R
C5 C 0.2300(5) 0.9036(7) 0.2165(5) 0.0172(11) Uani 1 1 d .
C6 C 0.2140(4) 0.8756(8) 0.0984(5) 0.0171(11) Uani 1 1 d .
C7 C 0.1186(5) 0.8189(7) 0.0251(5) 0.0182(12) Uani 1 1 d .
H7 H 0.1090 0.8049 -0.0530 0.022 Uiso 1 1 calc R
C8 C 0.3320(4) 0.9560(8) 0.3051(5) 0.0173(11) Uani 1 1 d .

loop_
_atom_site_aniso_label
_atom_site_aniso_U_11
_atom_site_aniso_U_22
_atom_site_aniso_U_33
_atom_site_aniso_U_23
_atom_site_aniso_U_13
_atom_site_aniso_U_12
Ag1 0.0354(4) 0.0416(3) 0.0338(3) -0.0089(2) -0.0089(3) 0.0055(2)
Ag2 0.0183(3) 0.0734(4) 0.0346(4) -0.0231(3) 0.0035(2) -0.0032(2)
Ag3 0.0223(3) 0.0359(3) 0.0463(4) -0.0125(2) 0.0006(2) -0.0052(2)
S1 0.0180(7) 0.0173(6) 0.0186(7) 0.0007(5) 0.0083(6) -0.0010(5)
O1 0.019(2) 0.042(3) 0.026(3) -0.0047(19) -0.0009(19) -0.0030(19)
O2 0.022(2) 0.037(2) 0.029(2) -0.0004(19) 0.0084(19) -0.0079(18)
O3 0.022(2) 0.023(2) 0.026(2) -0.0061(17) -0.0005(18) -0.0014(17)
O4 0.020(2) 0.026(2) 0.022(2) -0.0033(17) 0.0042(17) 0.0017(17)
O5 0.025(2) 0.020(2) 0.038(3) 0.0044(18) 0.014(2) 0.0052(18)
O6 0.028(2) 0.021(2) 0.028(2) -0.0039(16) 0.0128(19) -0.0079(17)
O7 0.031(3) 0.032(2) 0.020(2) 0.0042(17) 0.0090(19) -0.0004(18)
O8 0.028(2) 0.029(2) 0.036(3) -0.0049(19) 0.010(2) -0.0015(19)
C1 0.017(3) 0.015(2) 0.018(3) 0.002(2) 0.003(2) 0.002(2)
C2 0.014(3) 0.017(2) 0.024(3) 0.001(2) 0.004(2) 0.000(2)
C3 0.024(3) 0.028(3) 0.022(3) 0.001(2) 0.011(3) -0.006(2)
C4 0.027(3) 0.025(3) 0.017(3) -0.002(2) 0.007(3) -0.003(3)
C5 0.020(3) 0.015(2) 0.016(3) 0.000(2) 0.004(2) -0.001(2)
C6 0.017(3) 0.015(2) 0.021(3) 0.001(2) 0.008(2) -0.003(2)
C7 0.022(3) 0.015(2) 0.018(3) -0.001(2) 0.007(2) 0.002(2)
C8 0.018(3) 0.019(3) 0.014(3) 0.000(2) 0.003(2) -0.004(2)

loop_
_atom_type_symbol
_atom_type_description
_atom_type_scat_dispersion_real
_atom_type_scat_dispersion_imag
_atom_type_scat_source
C C 0.0033 0.0016 'International Tables Vol C Tables 4.2.6.8 and 6.1.1.4'
Ag Ag -0.8971 1.1015 'International Tables Vol C Tables 4.2.6.8 and 6.1.1.4'
H H 0.0000 0.0000 'International Tables Vol C Tables 4.2.6.8 and 6.1.1.4'
O O 0.0106 0.0060 'International Tables Vol C Tables 4.2.6.8 and 6.1.1.4'
S S 0.1246 0.1234 'International Tables Vol C Tables 4.2.6.8 and 6.1.1.4'

loop_
_geom_angle_atom_site_label_1
_geom_angle_atom_site_label_2
_geom_angle_atom_site_label_3
_geom_angle
_geom_angle_site_symmetry_1
_geom_angle_site_symmetry_3
O1 Ag1 O7 135.70(17) . 2_544
O1 Ag1 O3 127.97(16) . 3_575
O7 Ag1 O3 96.07(15) 2_544 3_575
O1 Ag1 Ag3 71.67(13) . 3_565
O7 Ag1 Ag3 103.83(11) 2_544 3_565
O3 Ag1 Ag3 94.62(11) 3_575 3_565
O3 Ag2 O4 143.48(16) 3_676 .
O3 Ag2 O5 115.45(16) 3_676 4_576
O4 Ag2 O5 87.64(16) . 4_576
O3 Ag2 O6 93.13(16) 3_676 2_645
O4 Ag2 O6 87.76(14) . 2_645
O5 Ag2 O6 135.68(15) 4_576 2_645
O3 Ag2 Ag2 80.60(11) 3_676 3_676
O4 Ag2 Ag2 74.53(10) . 3_676
O5 Ag2 Ag2 82.67(10) 4_576 3_676
O6 Ag2 Ag2 137.61(10) 2_645 3_676
O3 Ag2 Ag3 63.12(12) 3_676 2_655
O4 Ag2 Ag3 89.02(11) . 2_655
O5 Ag2 Ag3 169.75(11) 4_576 2_655
O6 Ag2 Ag3 53.77(10) 2_645 2_655
Ag2 Ag2 Ag3 87.11(3) 3_676 2_655
O2 Ag3 O8 155.16(17) 3_565 .
O2 Ag3 Ag1 86.68(12) 3_565 3_565
O8 Ag3 Ag1 69.32(12) . 3_565
O2 Ag3 Ag2 109.53(12) 3_565 2_645
O8 Ag3 Ag2 86.23(12) . 2_645
Ag1 Ag3 Ag2 139.14(2) 3_565 2_645
O7 S1 O6 113.6(3) . .
O7 S1 O5 111.7(3) . .
O6 S1 O5 112.3(3) . .
O7 S1 C6 106.5(3) . .
O6 S1 C6 107.2(3) . .
O5 S1 C6 105.0(3) . .
C1 O1 Ag1 135.0(4) . .
C1 O2 Ag3 116.3(4) . 3_565
C8 O3 Ag2 120.7(4) . 3_676
C8 O3 Ag1 115.8(4) . 3_575
Ag2 O3 Ag1 116.16(17) 3_676 3_575
C8 O4 Ag2 119.2(4) . .
S1 O5 Ag2 120.8(2) . 4_575
S1 O6 Ag2 123.6(2) . 2_655
S1 O7 Ag1 139.7(3) . 2_554
Ag3 O8 H8A 95.7 . .
Ag3 O8 H8B 105.4 . .
H8A O8 H8B 92.7 . .
O1 C1 O2 126.5(6) . .
O1 C1 C2 116.7(5) . .
O2 C1 C2 116.8(5) . .
C3 C2 C7 118.9(5) . .
C3 C2 C1 121.5(5) . .
C7 C2 C1 119.6(5) . .
C4 C3 C2 120.7(5) . .
C4 C3 H3 119.7 . .
C2 C3 H3 119.7 . .
C3 C4 C5 121.3(5) . .
C3 C4 H4 119.3 . .
C5 C4 H4 119.3 . .
C4 C5 C6 117.5(5) . .
C4 C5 C8 117.0(5) . .
C6 C5 C8 125.5(5) . .
C7 C6 C5 121.1(5) . .
C7 C6 S1 117.3(4) . .
C5 C6 S1 121.6(4) . .
C6 C7 C2 120.4(5) . .
C6 C7 H7 119.8 . .
C2 C7 H7 119.8 . .
O4 C8 O3 125.6(5) . .
O4 C8 C5 119.2(5) . .
O3 C8 C5 115.1(5) . .

loop_
_geom_bond_atom_site_label_1
_geom_bond_atom_site_label_2
_geom_bond_distance
_geom_bond_site_symmetry_2
Ag1 O1 2.209(5) .
Ag1 O7 2.297(4) 2_544
Ag1 O3 2.384(4) 3_575
Ag1 Ag3 3.0215(9) 3_565
Ag2 O3 2.234(4) 3_676
Ag2 O4 2.356(4) .
Ag2 O5 2.377(4) 4_576
Ag2 O6 2.509(4) 2_645
Ag2 Ag2 2.9710(14) 3_676
Ag2 Ag3 3.1932(8) 2_655
Ag3 O2 2.193(5) 3_565
Ag3 O8 2.266(5) .
Ag3 Ag1 3.0215(9) 3_565
Ag3 Ag2 3.1932(8) 2_645
S1 O7 1.446(5) .
S1 O6 1.461(4) .
S1 O5 1.470(4) .
S1 C6 1.791(6) .
O1 C1 1.244(8) .
O2 C1 1.268(7) .
O2 Ag3 2.193(5) 3_565
O3 C8 1.263(7) .
O3 Ag2 2.234(4) 3_676
O3 Ag1 2.384(4) 3_575
O4 C8 1.253(7) .
O5 Ag2 2.377(4) 4_575
O6 Ag2 2.509(4) 2_655
O7 Ag1 2.297(4) 2_554
O8 H8A 0.8500 .
O8 H8B 0.8500 .
C1 C2 1.508(8) .
C2 C3 1.387(9) .
C2 C7 1.388(8) .
C3 C4 1.380(9) .
C3 H3 0.9300 .
C4 C5 1.386(9) .
C4 H4 0.9300 .
C5 C6 1.409(8) .
C5 C8 1.507(8) .
C6 C7 1.378(9) .
C7 H7 0.9300 .

loop_
_geom_hbond_atom_site_label_D
_geom_hbond_atom_site_label_H
_geom_hbond_atom_site_label_A
_geom_hbond_distance_DH
_geom_hbond_distance_HA
_geom_hbond_distance_DA
_geom_hbond_angle_DHA
_geom_hbond_site_symmetry_A
O8 H8B O4 0.85 1.98 2.808(6) 165.1 .
O8 H8A O4 0.85 2.17 3.006(6) 165.9 2_645
